data_4123659
loop_
_publ_author_name
'Tymonko, Steven A.'
'Smith, Russell C.'
'Ambrosi, Andrea'
'Ober, Michael H.'
'Wang, Hao'
'Denmark, Scott E.'

_publ_contact_author
; 
Danielle L. Gray 
University of Illinois 
School of Chemical Sciences, Box 59-1 
505 South Mathews Avenue 
Urbana, Illinois  61801 
USA 
;
_publ_section_title
;
 Mechanistic significance of the si-o-pd bond in the palladium-catalyzed
 cross-coupling reactions of arylsilanolates.
;
_journal_issue 19
_journal_name_full 'Journal of the American Chemical Society'
_journal_page_first 6200
_journal_page_last 6218
_journal_paper_doi 10.1021/jacs.5b02518
_journal_volume 137
_journal_year 2015
_chemical_formula_moiety 'C27 H44 F O2 P Pd Si '
_chemical_formula_sum 'C27 H44 F O2 P Pd Si'
_chemical_formula_weight 585.08
_chemical_name_systematic
; 
? 
;
_space_group_IT_number 15
_symmetry_cell_setting monoclinic
_symmetry_space_group_name_Hall '-C 2yc'
_symmetry_space_group_name_H-M 'C 1 2/c 1'
_atom_sites_solution_hydrogens geom
_atom_sites_solution_primary direct
_atom_sites_solution_secondary difmap
_audit_creation_method SHELXL-97
_audit_update_record
; 
? 
;
_cell_angle_alpha 90.00
_cell_angle_beta 109.649(2)
_cell_angle_gamma 90.00
_cell_formula_units_Z 8
_cell_length_a 25.0154(13)
_cell_length_b 11.3144(6)
_cell_length_c 22.0186(11)
_cell_measurement_reflns_used 8415
_cell_measurement_temperature 193(2)
_cell_measurement_theta_max 23.71
_cell_measurement_theta_min 2.35
_cell_volume 5869.1(5)
_computing_cell_refinement 'SAINT V7.23A (Bruker, 2005)'
_computing_data_collection 'APEX2 V2.0-1 (Bruker, 2004)'
_computing_data_reduction
; 
SAINT V7.23A, XPREP V2005/2, SADABS V2007/4, TWINABS V2007/5 
(Bruker, 2005 & 2007) 
;
_computing_molecular_graphics
; 
SHELXTL V6.12 (Bruker, 2005), CrystalMaker v2.1.3 (CrystalMaker, 1994) 
;
_computing_publication_material 'XCIF V6.12 (Bruker, 2005)'
_computing_structure_refinement 'SHELXTL V6.12 (Bruker, 2005)'
_computing_structure_solution 'SHELXTL V6.12 (Bruker, 2005)'
_diffrn_ambient_temperature 193(2)
_diffrn_measured_fraction_theta_full 0.999
_diffrn_measured_fraction_theta_max 0.999
_diffrn_measurement_device 'Bruker Kappa/ApexII CCD'
_diffrn_measurement_method 'profile data from \f and \w scans'
_diffrn_radiation_monochromator graphite
_diffrn_radiation_source 'fine-focus sealed tube'
_diffrn_radiation_type MoK\a
_diffrn_radiation_wavelength 0.71073
_diffrn_radiation_wavelength_id ba80gas
_diffrn_reflns_av_R_equivalents 0.0613
_diffrn_reflns_av_sigmaI/netI 0.0338
_diffrn_reflns_limit_h_max 30
_diffrn_reflns_limit_h_min -30
_diffrn_reflns_limit_k_max 13
_diffrn_reflns_limit_k_min -13
_diffrn_reflns_limit_l_max 26
_diffrn_reflns_limit_l_min -26
_diffrn_reflns_number 48461
_diffrn_reflns_theta_full 25.39
_diffrn_reflns_theta_max 25.39
_diffrn_reflns_theta_min 1.96
_exptl_absorpt_coefficient_mu 0.754
_exptl_absorpt_correction_T_max 0.9473
_exptl_absorpt_correction_T_min 0.8649
_exptl_absorpt_correction_type integration
_exptl_absorpt_process_details 'SHELXTL/XPREP V2005/2 (Bruker, 2005)'
_exptl_crystal_colour yellow
_exptl_crystal_density_diffrn 1.324
_exptl_crystal_density_method 'not measured'
_exptl_crystal_description needles
_exptl_crystal_F_000 2448
_exptl_crystal_id ba80gas
_exptl_crystal_preparation
; 
The data crystal was mounted using oil (Parantone-N, Exxon) to a 
0.3 mm cryo-loop (Hampton Research) with the (0 -1 1) scattering 
planes roughly normal to the spindle axis. 
;
_exptl_crystal_size_max 0.266
_exptl_crystal_size_mid 0.14
_exptl_crystal_size_min 0.123
_refine_diff_density_max 0.369
_refine_diff_density_min -0.280
_refine_diff_density_rms 0.062
_refine_ls_extinction_method none
_refine_ls_goodness_of_fit_ref 1.029
_refine_ls_hydrogen_treatment noref
_refine_ls_matrix_type full
_refine_ls_number_parameters 310
_refine_ls_number_reflns 5412
_refine_ls_number_restraints 0
_refine_ls_restrained_S_all 1.029
_refine_ls_R_factor_all 0.0429
_refine_ls_R_factor_gt 0.0281
_refine_ls_shift/su_max 0.001
_refine_ls_shift/su_mean 0.000
_refine_ls_structure_factor_coef Fsqd
_refine_ls_weighting_details 'calc w=1/[\s^2^(Fo^2^)+(0.0288P)^2^+5.0000P] where P=(Fo^2^+2Fc^2^)/3'
_refine_ls_weighting_scheme calc
_refine_ls_wR_factor_gt 0.0611
_refine_ls_wR_factor_ref 0.0668
_reflns_number_gt 4360
_reflns_number_total 5412
_reflns_threshold_expression >2sigma(I)
_cod_data_source_file ja5b02518_si_004.cif
_cod_data_source_block ba80gas
_cod_depositor_comments
;
The following automatic conversions were performed:

'_symmetry_cell_setting' value 'Monoclinic' changed to 'monoclinic'
according to
/usr/data/users/saulius/crontab/automatic-downloads/rss-feeds/ACS/lib/dictionaries/cif_core.dic
dictionary named 'cif_core.dic' version 2.4.2 from 2011-04-26.

Automatic conversion script
Id: cif_fix_values 3271 2015-04-21 07:52:19Z andrius 

 Adding full bibliography for 4123655--4123660.cif.
;
_cod_original_sg_symbol_H-M 'C2/c  '
_cod_database_code 4123659

loop_
_symmetry_equiv_pos_as_xyz
'x, y, z'
'-x, y, -z+1/2'
'x+1/2, y+1/2, z'
'-x+1/2, y+1/2, -z+1/2'
'-x, -y, -z'
'x, -y, z-1/2'
'-x+1/2, -y+1/2, -z'
'x+1/2, -y+1/2, z-1/2'

loop_
_atom_site_label
_atom_site_type_symbol
_atom_site_fract_x
_atom_site_fract_y
_atom_site_fract_z
_atom_site_U_iso_or_equiv
_atom_site_adp_type
_atom_site_occupancy
_atom_site_symmetry_multiplicity
_atom_site_calc_flag
_atom_site_refinement_flags
Pd1 Pd 0.112813(8) 0.192822(17) 0.063500(9) 0.02702(7) Uani 1 1 d .
P1 P 0.12255(3) 0.32868(5) 0.14168(3) 0.02562(15) Uani 1 1 d .
Si1 Si 0.14289(3) -0.00774(7) -0.02685(4) 0.0368(2) Uani 1 1 d .
F1 F 0.05246(8) -0.24890(15) 0.18311(10) 0.0616(5) Uani 1 1 d .
O1 O 0.10692(7) 0.10462(16) -0.01807(8) 0.0358(4) Uani 1 1 d .
O2 O 0.39186(8) 0.05125(19) 0.13426(9) 0.0466(5) Uani 1 1 d .
C1 C 0.14183(12) 0.4552(2) 0.09575(13) 0.0339(6) Uani 1 1 d .
C2 C 0.20432(12) 0.4482(3) 0.10010(14) 0.0413(7) Uani 1 1 d .
H2A H 0.2108 0.5019 0.0683 0.062 Uiso 1 1 calc R
H2B H 0.2133 0.3671 0.0912 0.062 Uiso 1 1 calc R
H2C H 0.2287 0.4712 0.1435 0.062 Uiso 1 1 calc R
C3 C 0.13101(14) 0.5809(2) 0.11513(16) 0.0483(8) Uani 1 1 d .
H3A H 0.1450 0.6384 0.0907 0.072 Uiso 1 1 calc R
H3B H 0.1510 0.5921 0.1614 0.072 Uiso 1 1 calc R
H3C H 0.0902 0.5925 0.1057 0.072 Uiso 1 1 calc R
C4 C 0.10742(13) 0.4339(3) 0.02375(13) 0.0442(7) Uani 1 1 d .
H4A H 0.1148 0.4982 -0.0022 0.066 Uiso 1 1 calc R
H4B H 0.0668 0.4316 0.0179 0.066 Uiso 1 1 calc R
H4C H 0.1188 0.3585 0.0100 0.066 Uiso 1 1 calc R
C5 C 0.18239(12) 0.3090(2) 0.22139(13) 0.0358(6) Uani 1 1 d .
C6 C 0.16267(13) 0.2282(3) 0.26617(14) 0.0452(8) Uani 1 1 d .
H6A H 0.1951 0.2096 0.3048 0.068 Uiso 1 1 calc R
H6B H 0.1470 0.1549 0.2434 0.068 Uiso 1 1 calc R
H6C H 0.1334 0.2688 0.2787 0.068 Uiso 1 1 calc R
C7 C 0.23231(12) 0.2466(3) 0.20862(15) 0.0437(7) Uani 1 1 d .
H7A H 0.2578 0.2128 0.2490 0.066 Uiso 1 1 calc R
H7B H 0.2532 0.3039 0.1918 0.066 Uiso 1 1 calc R
H7C H 0.2177 0.1834 0.1769 0.066 Uiso 1 1 calc R
C8 C 0.20369(14) 0.4247(3) 0.25786(14) 0.0468(8) Uani 1 1 d .
H8A H 0.2329 0.4071 0.2994 0.070 Uiso 1 1 calc R
H8B H 0.1719 0.4658 0.2653 0.070 Uiso 1 1 calc R
H8C H 0.2198 0.4752 0.2322 0.070 Uiso 1 1 calc R
C9 C 0.05387(12) 0.3654(2) 0.15672(13) 0.0343(6) Uani 1 1 d .
C10 C 0.05979(14) 0.4596(3) 0.20878(15) 0.0480(8) Uani 1 1 d .
H10A H 0.0221 0.4805 0.2099 0.072 Uiso 1 1 calc R
H10B H 0.0780 0.5302 0.1988 0.072 Uiso 1 1 calc R
H10C H 0.0830 0.4284 0.2509 0.072 Uiso 1 1 calc R
C11 C 0.00950(12) 0.4065(3) 0.09312(15) 0.0499(8) Uani 1 1 d .
H11A H -0.0276 0.4137 0.0988 0.075 Uiso 1 1 calc R
H11B H 0.0070 0.3485 0.0592 0.075 Uiso 1 1 calc R
H11C H 0.0207 0.4833 0.0808 0.075 Uiso 1 1 calc R
C12 C 0.02919(13) 0.2529(3) 0.17638(15) 0.0438(7) Uani 1 1 d .
H12A H -0.0071 0.2716 0.1820 0.066 Uiso 1 1 calc R
H12B H 0.0558 0.2226 0.2170 0.066 Uiso 1 1 calc R
H12C H 0.0232 0.1929 0.1427 0.066 Uiso 1 1 calc R
C13 C 0.09651(11) 0.0528(2) 0.10710(12) 0.0291(6) Uani 1 1 d .
C14 C 0.13706(12) -0.0118(2) 0.15359(15) 0.0409(7) Uani 1 1 d .
H14A H 0.1755 0.0137 0.1681 0.049 Uiso 1 1 calc R
C15 C 0.12220(13) -0.1134(2) 0.17922(15) 0.0476(8) Uani 1 1 d .
H15A H 0.1500 -0.1571 0.2116 0.057 Uiso 1 1 calc R
C16 C 0.06694(13) -0.1495(2) 0.15707(15) 0.0416(7) Uani 1 1 d .
C17 C 0.02583(12) -0.0910(2) 0.10954(14) 0.0380(7) Uani 1 1 d .
H17A H -0.0121 -0.1192 0.0941 0.046 Uiso 1 1 calc R
C18 C 0.04120(11) 0.0110(2) 0.08453(13) 0.0319(6) Uani 1 1 d .
H18A H 0.0133 0.0530 0.0514 0.038 Uiso 1 1 calc R
C19 C 0.14038(14) -0.0134(3) -0.11287(15) 0.0590(10) Uani 1 1 d .
H19A H 0.1562 0.0598 -0.1235 0.089 Uiso 1 1 calc R
H19B H 0.1009 -0.0220 -0.1413 0.089 Uiso 1 1 calc R
H19C H 0.1627 -0.0809 -0.1188 0.089 Uiso 1 1 calc R
C20 C 0.11639(14) -0.1533(3) -0.00855(17) 0.0536(9) Uani 1 1 d .
H20A H 0.1176 -0.1542 0.0364 0.080 Uiso 1 1 calc R
H20B H 0.1405 -0.2169 -0.0153 0.080 Uiso 1 1 calc R
H20C H 0.0772 -0.1653 -0.0372 0.080 Uiso 1 1 calc R
C21 C 0.21949(11) 0.0075(2) 0.02579(13) 0.0318(6) Uani 1 1 d .
C22 C 0.24267(12) 0.1190(2) 0.04353(13) 0.0367(7) Uani 1 1 d .
H22A H 0.2184 0.1855 0.0302 0.044 Uiso 1 1 calc R
C23 C 0.29921(12) 0.1391(3) 0.07965(13) 0.0370(7) Uani 1 1 d .
H23A H 0.3130 0.2172 0.0906 0.044 Uiso 1 1 calc R
C24 C 0.33516(11) 0.0429(3) 0.09937(12) 0.0346(6) Uani 1 1 d .
C25 C 0.31391(12) -0.0698(3) 0.08282(13) 0.0385(7) Uani 1 1 d .
H25A H 0.3384 -0.1361 0.0962 0.046 Uiso 1 1 calc R
C26 C 0.25757(12) -0.0868(2) 0.04706(13) 0.0373(7) Uani 1 1 d .
H26A H 0.2440 -0.1652 0.0364 0.045 Uiso 1 1 calc R
C27 C 0.41441(14) 0.1670(3) 0.15245(17) 0.0575(9) Uani 1 1 d .
H27A H 0.4554 0.1616 0.1754 0.086 Uiso 1 1 calc R
H27B H 0.3959 0.2031 0.1807 0.086 Uiso 1 1 calc R
H27C H 0.4074 0.2157 0.1137 0.086 Uiso 1 1 calc R

loop_
_atom_site_aniso_label
_atom_site_aniso_U_11
_atom_site_aniso_U_22
_atom_site_aniso_U_33
_atom_site_aniso_U_23
_atom_site_aniso_U_13
_atom_site_aniso_U_12
Pd1 0.02565(11) 0.03030(11) 0.02550(11) -0.00366(9) 0.00912(8) 0.00130(9)
P1 0.0302(4) 0.0264(3) 0.0222(3) -0.0001(3) 0.0113(3) -0.0003(3)
Si1 0.0368(5) 0.0379(4) 0.0381(5) -0.0125(4) 0.0159(4) -0.0013(3)
F1 0.0661(13) 0.0367(10) 0.0834(15) 0.0146(10) 0.0268(11) -0.0067(9)
O1 0.0350(11) 0.0443(11) 0.0291(10) -0.0094(9) 0.0119(8) 0.0037(9)
O2 0.0352(12) 0.0612(14) 0.0398(12) 0.0078(10) 0.0078(10) 0.0074(10)
C1 0.0454(17) 0.0309(14) 0.0299(15) 0.0057(12) 0.0187(13) 0.0010(12)
C2 0.0468(18) 0.0392(16) 0.0445(17) 0.0033(14) 0.0241(15) -0.0068(13)
C3 0.070(2) 0.0307(16) 0.056(2) 0.0074(14) 0.0363(18) 0.0021(15)
C4 0.0503(19) 0.0563(19) 0.0307(16) 0.0142(14) 0.0198(14) 0.0101(15)
C5 0.0419(16) 0.0345(15) 0.0264(14) 0.0020(12) 0.0054(12) -0.0076(13)
C6 0.056(2) 0.0415(17) 0.0306(16) 0.0068(13) 0.0048(14) -0.0128(14)
C7 0.0329(16) 0.0425(17) 0.0465(18) 0.0064(15) 0.0012(14) -0.0027(13)
C8 0.058(2) 0.0461(18) 0.0328(16) -0.0046(14) 0.0102(15) -0.0187(15)
C9 0.0367(16) 0.0372(15) 0.0350(15) -0.0023(13) 0.0202(13) 0.0012(12)
C10 0.063(2) 0.0406(17) 0.056(2) -0.0089(15) 0.0415(18) -0.0018(15)
C11 0.0369(17) 0.066(2) 0.0508(19) 0.0056(17) 0.0193(15) 0.0153(15)
C12 0.0453(18) 0.0470(17) 0.0484(19) -0.0108(15) 0.0279(15) -0.0094(15)
C13 0.0288(14) 0.0271(13) 0.0303(14) -0.0051(11) 0.0086(12) 0.0010(11)
C14 0.0254(15) 0.0328(15) 0.056(2) -0.0032(14) 0.0019(14) -0.0012(12)
C15 0.0428(18) 0.0321(16) 0.057(2) 0.0084(15) 0.0027(15) 0.0035(13)
C16 0.0451(18) 0.0288(14) 0.0525(19) 0.0011(14) 0.0182(16) -0.0036(13)
C17 0.0315(15) 0.0360(16) 0.0469(18) -0.0075(14) 0.0135(14) -0.0056(12)
C18 0.0269(14) 0.0360(15) 0.0308(15) -0.0025(12) 0.0069(12) 0.0008(12)
C19 0.058(2) 0.078(2) 0.044(2) -0.0249(18) 0.0214(17) 0.0038(18)
C20 0.048(2) 0.0411(17) 0.076(2) -0.0175(17) 0.0267(18) -0.0066(15)
C21 0.0376(16) 0.0320(14) 0.0327(15) -0.0017(12) 0.0207(13) 0.0009(12)
C22 0.0345(16) 0.0343(15) 0.0445(17) -0.0015(13) 0.0176(14) 0.0061(12)
C23 0.0363(17) 0.0352(15) 0.0428(17) -0.0037(13) 0.0177(14) -0.0018(13)
C24 0.0311(15) 0.0508(18) 0.0249(14) 0.0068(13) 0.0134(12) 0.0047(13)
C25 0.0460(18) 0.0379(16) 0.0355(16) 0.0091(13) 0.0187(14) 0.0123(14)
C26 0.0505(19) 0.0335(15) 0.0342(16) -0.0011(12) 0.0226(14) 0.0028(13)
C27 0.0385(19) 0.075(3) 0.051(2) -0.0008(18) 0.0046(16) -0.0074(17)

loop_
_atom_type_symbol
_atom_type_description
_atom_type_scat_dispersion_real
_atom_type_scat_dispersion_imag
_atom_type_scat_source
C C 0.0033 0.0016 'International Tables Vol C Tables 4.2.6.8 and 6.1.1.4'
H H 0.0000 0.0000 'International Tables Vol C Tables 4.2.6.8 and 6.1.1.4'
O O 0.0106 0.0060 'International Tables Vol C Tables 4.2.6.8 and 6.1.1.4'
F F 0.0171 0.0103 'International Tables Vol C Tables 4.2.6.8 and 6.1.1.4'
Si Si 0.0817 0.0704 'International Tables Vol C Tables 4.2.6.8 and 6.1.1.4'
P P 0.1023 0.0942 'International Tables Vol C Tables 4.2.6.8 and 6.1.1.4'
Pd Pd -0.9988 1.0072 'International Tables Vol C Tables 4.2.6.8 and 6.1.1.4'

loop_
_exptl_crystal_face_index_h
_exptl_crystal_face_index_k
_exptl_crystal_face_index_l
_exptl_crystal_face_perp_dist
0.00 1.00 0.00 0.1330
0.00 -1.00 0.00 0.1140
0.00 0.00 -1.00 0.0390
0.00 0.00 1.00 0.0420
1.00 0.00 0.00 0.0510
-1.00 0.00 0.00 0.0640

loop_
_geom_angle_atom_site_label_1
_geom_angle_atom_site_label_2
_geom_angle_atom_site_label_3
_geom_angle
C13 Pd1 O1 94.08(9)
C13 Pd1 P1 99.39(7)
O1 Pd1 P1 166.51(6)
C5 P1 C9 110.02(12)
C5 P1 C1 108.50(12)
C9 P1 C1 109.44(12)
C5 P1 Pd1 118.29(9)
C9 P1 Pd1 114.15(9)
C1 P1 Pd1 95.08(8)
O1 Si1 C20 114.71(12)
O1 Si1 C19 108.58(13)
C20 Si1 C19 107.09(16)
O1 Si1 C21 110.38(11)
C20 Si1 C21 108.01(14)
C19 Si1 C21 107.82(13)
Si1 O1 Pd1 128.52(11)
C24 O2 C27 117.2(2)
C3 C1 C2 107.6(2)
C3 C1 C4 109.9(2)
C2 C1 C4 105.1(2)
C3 C1 P1 116.67(18)
C2 C1 P1 111.21(18)
C4 C1 P1 105.89(19)
C1 C2 H2A 109.5
C1 C2 H2B 109.5
H2A C2 H2B 109.5
C1 C2 H2C 109.5
H2A C2 H2C 109.5
H2B C2 H2C 109.5
C1 C3 H3A 109.5
C1 C3 H3B 109.5
H3A C3 H3B 109.5
C1 C3 H3C 109.5
H3A C3 H3C 109.5
H3B C3 H3C 109.5
C1 C4 H4A 109.5
C1 C4 H4B 109.5
H4A C4 H4B 109.5
C1 C4 H4C 109.5
H4A C4 H4C 109.5
H4B C4 H4C 109.5
C8 C5 C7 109.0(2)
C8 C5 C6 107.5(2)
C7 C5 C6 107.4(2)
C8 C5 P1 114.23(19)
C7 C5 P1 108.71(19)
C6 C5 P1 109.79(19)
C5 C6 H6A 109.5
C5 C6 H6B 109.5
H6A C6 H6B 109.5
C5 C6 H6C 109.5
H6A C6 H6C 109.5
H6B C6 H6C 109.5
C5 C7 H7A 109.5
C5 C7 H7B 109.5
H7A C7 H7B 109.5
C5 C7 H7C 109.5
H7A C7 H7C 109.5
H7B C7 H7C 109.5
C5 C8 H8A 109.5
C5 C8 H8B 109.5
H8A C8 H8B 109.5
C5 C8 H8C 109.5
H8A C8 H8C 109.5
H8B C8 H8C 109.5
C10 C9 C11 109.2(2)
C10 C9 C12 108.1(2)
C11 C9 C12 105.7(2)
C10 C9 P1 114.6(2)
C11 C9 P1 108.98(18)
C12 C9 P1 109.86(19)
C9 C10 H10A 109.5
C9 C10 H10B 109.5
H10A C10 H10B 109.5
C9 C10 H10C 109.5
H10A C10 H10C 109.5
H10B C10 H10C 109.5
C9 C11 H11A 109.5
C9 C11 H11B 109.5
H11A C11 H11B 109.5
C9 C11 H11C 109.5
H11A C11 H11C 109.5
H11B C11 H11C 109.5
C9 C12 H12A 109.5
C9 C12 H12B 109.5
H12A C12 H12B 109.5
C9 C12 H12C 109.5
H12A C12 H12C 109.5
H12B C12 H12C 109.5
C14 C13 C18 118.7(2)
C14 C13 Pd1 124.5(2)
C18 C13 Pd1 116.47(19)
C13 C14 C15 120.6(3)
C13 C14 H14A 119.7
C15 C14 H14A 119.7
C16 C15 C14 118.8(3)
C16 C15 H15A 120.6
C14 C15 H15A 120.6
C15 C16 F1 118.5(3)
C15 C16 C17 122.6(3)
F1 C16 C17 118.9(3)
C16 C17 C18 118.0(3)
C16 C17 H17A 121.0
C18 C17 H17A 121.0
C13 C18 C17 121.2(3)
C13 C18 H18A 119.4
C17 C18 H18A 119.4
Si1 C19 H19A 109.5
Si1 C19 H19B 109.5
H19A C19 H19B 109.5
Si1 C19 H19C 109.5
H19A C19 H19C 109.5
H19B C19 H19C 109.5
Si1 C20 H20A 109.5
Si1 C20 H20B 109.5
H20A C20 H20B 109.5
Si1 C20 H20C 109.5
H20A C20 H20C 109.5
H20B C20 H20C 109.5
C22 C21 C26 115.1(3)
C22 C21 Si1 119.9(2)
C26 C21 Si1 124.9(2)
C21 C22 C23 124.0(3)
C21 C22 H22A 118.0
C23 C22 H22A 118.0
C24 C23 C22 118.7(3)
C24 C23 H23A 120.7
C22 C23 H23A 120.7
O2 C24 C25 116.5(2)
O2 C24 C23 124.2(3)
C25 C24 C23 119.4(3)
C26 C25 C24 120.6(3)
C26 C25 H25A 119.7
C24 C25 H25A 119.7
C25 C26 C21 122.3(3)
C25 C26 H26A 118.9
C21 C26 H26A 118.9
O2 C27 H27A 109.5
O2 C27 H27B 109.5
H27A C27 H27B 109.5
O2 C27 H27C 109.5
H27A C27 H27C 109.5
H27B C27 H27C 109.5

loop_
_geom_bond_atom_site_label_1
_geom_bond_atom_site_label_2
_geom_bond_distance
Pd1 C13 1.965(3)
Pd1 O1 2.0163(17)
Pd1 P1 2.2591(7)
P1 C5 1.898(3)
P1 C9 1.902(3)
P1 C1 1.906(3)
Si1 O1 1.6063(19)
Si1 C20 1.870(3)
Si1 C19 1.875(3)
Si1 C21 1.884(3)
F1 C16 1.365(3)
O2 C24 1.370(3)
O2 C27 1.429(4)
C1 C3 1.534(4)
C1 C2 1.536(4)
C1 C4 1.547(4)
C2 H2A 0.9800
C2 H2B 0.9800
C2 H2C 0.9800
C3 H3A 0.9800
C3 H3B 0.9800
C3 H3C 0.9800
C4 H4A 0.9800
C4 H4B 0.9800
C4 H4C 0.9800
C5 C8 1.535(4)
C5 C7 1.540(4)
C5 C6 1.542(4)
C6 H6A 0.9800
C6 H6B 0.9800
C6 H6C 0.9800
C7 H7A 0.9800
C7 H7B 0.9800
C7 H7C 0.9800
C8 H8A 0.9800
C8 H8B 0.9800
C8 H8C 0.9800
C9 C10 1.536(4)
C9 C11 1.537(4)
C9 C12 1.539(4)
C10 H10A 0.9800
C10 H10B 0.9800
C10 H10C 0.9800
C11 H11A 0.9800
C11 H11B 0.9800
C11 H11C 0.9800
C12 H12A 0.9800
C12 H12B 0.9800
C12 H12C 0.9800
C13 C14 1.383(4)
C13 C18 1.387(3)
C14 C15 1.385(4)
C14 H14A 0.9500
C15 C16 1.365(4)
C15 H15A 0.9500
C16 C17 1.367(4)
C17 C18 1.387(4)
C17 H17A 0.9500
C18 H18A 0.9500
C19 H19A 0.9800
C19 H19B 0.9800
C19 H19C 0.9800
C20 H20A 0.9800
C20 H20B 0.9800
C20 H20C 0.9800
C21 C22 1.388(4)
C21 C26 1.402(4)
C22 C23 1.389(4)
C22 H22A 0.9500
C23 C24 1.385(4)
C23 H23A 0.9500
C24 C25 1.382(4)
C25 C26 1.377(4)
C25 H25A 0.9500
C26 H26A 0.9500
C27 H27A 0.9800
C27 H27B 0.9800
C27 H27C 0.9800
